data_7039463
loop_
_publ_author_name
'Powley, Samuel L.'
'Rosair, Georgina M.'
'Welch, Alan J.'

_publ_section_title
;
 Further studies of the Enhanced Structural Carborane Effect:
 tricarbonylruthenium and related derivatives of benzocarborane,
 dihydrobenzocarborane and biphenylcarborane.
;
_journal_issue 29
_journal_name_full 'Dalton transactions (Cambridge, England : 2003)'
_journal_page_first 11742
_journal_page_last 11752
_journal_paper_doi 10.1039/c6dt01888b
_journal_volume 45
_journal_year 2016
_chemical_absolute_configuration ad
_chemical_formula_moiety 'C8 H15 B9 O2 Ru'
_chemical_formula_sum 'C8 H15 B9 O2 Ru'
_chemical_formula_weight 341.56
_chemical_name_systematic
;
 ? 
;
_space_group_crystal_system monoclinic
_space_group_IT_number 4
_space_group_name_Hall 'P 2yb'
_space_group_name_H-M_alt 'P 1 21 1'
_symmetry_space_group_name_Hall 'P 2yb'
_symmetry_space_group_name_H-M 'P 1 21 1'
_atom_sites_solution_hydrogens geom
_atom_sites_solution_primary iterative
_atom_sites_solution_secondary difmap
_audit_creation_date 2014-09-29
_audit_creation_method
;
Olex2 1.2
(compiled 2014.08.28 svn.r2986 for OlexSys, GUI svn.r4874)
;
_audit_update_record
;
2016-05-12 deposited with the CCDC.
2016-06-07 downloaded from the CCDC.
;
_cell_angle_alpha 90.00
_cell_angle_beta 95.390(7)
_cell_angle_gamma 90.00
_cell_formula_units_Z 2
_cell_length_a 7.1484(12)
_cell_length_b 11.290(2)
_cell_length_c 8.5139(15)
_cell_measurement_reflns_used 9894
_cell_measurement_temperature 100.0(2)
_cell_measurement_theta_max 37.26
_cell_measurement_theta_min 3.005
_cell_volume 684.1(2)
_computing_cell_refinement 'SAINT v7.68A (Bruker, 2009)'
_computing_data_reduction 'SAINT v7.68A (Bruker, 2009)'
_computing_molecular_graphics 'Olex2 (Dolomanov et al., 2009)'
_computing_publication_material 'Olex2 (Dolomanov et al., 2009)'
_computing_structure_refinement 'XL (Sheldrick, 2008)'
_computing_structure_solution 'olex2.solve (Bourhis et al., 2013)'
_diffrn_ambient_temperature 100.0(2)
_diffrn_measured_fraction_theta_full 0.999
_diffrn_measured_fraction_theta_max 0.983
_diffrn_measurement_device_type 'Bruker APEX-II CCD'
_diffrn_measurement_method '\f and \w scans'
_diffrn_radiation_monochromator graphite
_diffrn_radiation_type MoK\a
_diffrn_radiation_wavelength 0.71073
_diffrn_reflns_av_R_equivalents 0.0236
_diffrn_reflns_av_unetI/netI 0.0245
_diffrn_reflns_limit_h_max 12
_diffrn_reflns_limit_h_min -12
_diffrn_reflns_limit_k_max 17
_diffrn_reflns_limit_k_min -19
_diffrn_reflns_limit_l_max 14
_diffrn_reflns_limit_l_min -13
_diffrn_reflns_number 24496
_diffrn_reflns_theta_full 26.00
_diffrn_reflns_theta_max 37.56
_diffrn_reflns_theta_min 2.86
_diffrn_source 'fine-focus sealed tube'
_diffrn_standards_number 0
_exptl_absorpt_coefficient_mu 1.130
_exptl_absorpt_correction_T_max 0.7474
_exptl_absorpt_correction_T_min 0.6920
_exptl_absorpt_correction_type multi-scan
_exptl_absorpt_process_details
;
SADABS-2008/1 (Bruker,2008) was used for absorption correction.
wR2(int) was 0.0439 before and 0.0384 after correction.
The Ratio of minimum to maximum transmission is 0.9259.
The \l/2 correction factor is 0.0015.
;
_exptl_crystal_colour yellow
_exptl_crystal_colour_primary yellow
_exptl_crystal_density_diffrn 1.658
_exptl_crystal_density_method 'not measured'
_exptl_crystal_description BLOCK
_exptl_crystal_F_000 336
_exptl_crystal_size_max 0.38
_exptl_crystal_size_mid 0.36
_exptl_crystal_size_min 0.14
_refine_diff_density_max 0.312
_refine_diff_density_min -0.633
_refine_diff_density_rms 0.065
_refine_ls_abs_structure_details 'Flack H D (1983), Acta Cryst. A39, 876-881'
_refine_ls_abs_structure_Flack 0.015(13)
_refine_ls_extinction_method none
_refine_ls_goodness_of_fit_ref 1.032
_refine_ls_hydrogen_treatment mixed
_refine_ls_matrix_type full
_refine_ls_number_parameters 208
_refine_ls_number_reflns 6497
_refine_ls_number_restraints 1
_refine_ls_restrained_S_all 1.032
_refine_ls_R_factor_all 0.0167
_refine_ls_R_factor_gt 0.0160
_refine_ls_shift/su_max 0.004
_refine_ls_shift/su_mean 0.000
_refine_ls_structure_factor_coef Fsqd
_refine_ls_weighting_details 'calc w=1/[\s^2^(Fo^2^)+(0.0169P)^2^+0.0159P] where P=(Fo^2^+2Fc^2^)/3'
_refine_ls_weighting_scheme calc
_refine_ls_wR_factor_gt 0.0347
_refine_ls_wR_factor_ref 0.0349
_reflns_number_gt 6337
_reflns_number_total 6497
_reflns_threshold_expression >2sigma(I)
_cod_data_source_file c6dt01888b2.cif
_cod_data_source_block 5109
_cod_depositor_comments 'Adding full bibliography for 7039461--7039468.cif.'
_cod_database_code 7039463
_olex2_refinement_description
;
1. Fixed Uiso
 At 1.2 times of:
  All B(H) groups, All C(H) groups, All C(H,H) groups
2.a Ternary CH refined with riding coordinates:
 C4(H4), C5(H5)
2.b Secondary CH2 refined with riding coordinates:
 C3(H3A,H3B), C6(H6A,H6B)
;
_olex2_submission_special_instructions 'No special instructions were received'

loop_
_space_group_symop_id
_space_group_symop_operation_xyz
1 'x, y, z'
2 '-x, y+1/2, -z'

loop_
_atom_site_label
_atom_site_type_symbol
_atom_site_fract_x
_atom_site_fract_y
_atom_site_fract_z
_atom_site_U_iso_or_equiv
_atom_site_adp_type
_atom_site_occupancy
_atom_site_calc_flag
_atom_site_refinement_flags_posn
C1 C 0.16334(13) 0.75991(9) 0.77574(11) 0.01037(16) Uani 1 d .
C2 C 0.39418(12) 0.72083(15) 0.79263(10) 0.00984(17) Uani 1 d .
Ru3 Ru 0.266329(8) 0.711720(3) 0.547635(6) 0.00832(2) Uani 1 d .
C3 C 0.52441(15) 0.82581(10) 0.76738(12) 0.01272(17) Uani 1 d .
H3A H 0.5238 0.8837 0.8546 0.015 Uiso 1 calc R
H3B H 0.6549 0.7988 0.7593 0.015 Uiso 1 calc R
C4 C 0.43979(15) 0.87943(10) 0.61153(13) 0.01310(17) Uani 1 d .
H4 H 0.5249 0.9117 0.5351 0.016 Uiso 1 calc R
B4 B 0.02473(16) 0.65041(11) 0.68279(13) 0.01149(18) Uani 1 d .
H4A H -0.118(2) 0.6765(13) 0.6231(17) 0.014 Uiso 1 d R
C5 C 0.24954(16) 0.91194(10) 0.59748(14) 0.01304(17) Uani 1 d .
H5 H 0.2008 0.9668 0.5109 0.016 Uiso 1 calc R
B5 B 0.03851(16) 0.67498(11) 0.89254(13) 0.01272(19) Uani 1 d .
H5A H -0.0812(17) 0.718(2) 0.9436(15) 0.015 Uiso 1 d R
C6 C 0.13511(15) 0.89249(10) 0.73864(12) 0.01271(17) Uani 1 d .
H6A H 0.0007 0.9110 0.7108 0.015 Uiso 1 calc R
H6B H 0.1833 0.9420 0.8295 0.015 Uiso 1 calc R
B6 B 0.27139(15) 0.72199(19) 0.95876(11) 0.0120(2) Uani 1 d .
H6 H 0.302(2) 0.7944(16) 1.0362(17) 0.014 Uiso 1 d R
B7 B 0.42523(16) 0.58113(10) 0.71178(13) 0.01055(18) Uani 1 d .
H7 H 0.552(2) 0.5596(14) 0.6732(18) 0.013 Uiso 1 d R
B8 B 0.18743(17) 0.52901(11) 0.64155(14) 0.01109(18) Uani 1 d .
H8 H 0.160(2) 0.4641(14) 0.5519(18) 0.013 Uiso 1 d R
B9 B 0.05495(17) 0.52733(11) 0.81321(14) 0.01313(19) Uani 1 d .
H9 H -0.066(2) 0.4617(14) 0.8265(19) 0.016 Uiso 1 d R
B10 B 0.20622(17) 0.57139(11) 0.98422(14) 0.01306(19) Uani 1 d .
H10 H 0.198(2) 0.5423(15) 1.1004(18) 0.016 Uiso 1 d R
B11 B 0.43337(16) 0.60642(11) 0.92145(13) 0.01193(19) Uani 1 d .
H11 H 0.559(2) 0.6026(14) 0.9978(18) 0.014 Uiso 1 d R
B12 B 0.29964(17) 0.48520(11) 0.83156(14) 0.01268(19) Uani 1 d .
H12 H 0.347(2) 0.3934(15) 0.8530(18) 0.015 Uiso 1 d R
O31 O 0.55824(12) 0.65472(9) 0.31531(10) 0.01906(16) Uani 1 d .
C31 C 0.44764(14) 0.67687(10) 0.40007(12) 0.01256(17) Uani 1 d .
O32 O -0.04410(10) 0.71859(14) 0.27421(8) 0.01935(15) Uani 1 d .
C32 C 0.07493(13) 0.72190(15) 0.37313(11) 0.0130(2) Uani 1 d .

loop_
_atom_site_aniso_label
_atom_site_aniso_U_11
_atom_site_aniso_U_22
_atom_site_aniso_U_33
_atom_site_aniso_U_23
_atom_site_aniso_U_13
_atom_site_aniso_U_12
C1 0.0094(4) 0.0123(4) 0.0093(4) -0.0004(3) 0.0006(3) 0.0013(3)
C2 0.0090(3) 0.0111(5) 0.0094(3) -0.0004(4) 0.0005(2) 0.0008(4)
Ru3 0.00818(3) 0.00969(3) 0.00705(2) 0.00030(4) 0.00047(2) 0.00016(4)
C3 0.0112(4) 0.0130(4) 0.0135(4) -0.0007(3) -0.0008(3) -0.0027(3)
C4 0.0136(4) 0.0109(4) 0.0149(4) 0.0016(3) 0.0017(3) -0.0019(3)
B4 0.0096(4) 0.0145(5) 0.0102(4) 0.0000(4) 0.0007(3) -0.0006(4)
C5 0.0146(4) 0.0106(4) 0.0138(4) 0.0019(3) 0.0006(4) 0.0006(3)
B5 0.0116(4) 0.0162(5) 0.0104(4) 0.0008(3) 0.0015(3) 0.0000(4)
C6 0.0138(4) 0.0114(4) 0.0129(4) -0.0007(3) 0.0014(3) 0.0030(3)
B6 0.0125(3) 0.0141(7) 0.0092(3) -0.0007(5) 0.0000(3) 0.0014(5)
B7 0.0108(4) 0.0114(5) 0.0093(4) -0.0004(3) 0.0004(3) -0.0001(4)
B8 0.0103(4) 0.0119(5) 0.0111(4) -0.0014(4) 0.0009(4) -0.0014(4)
B9 0.0125(4) 0.0142(5) 0.0129(4) 0.0014(4) 0.0023(4) -0.0019(4)
B10 0.0124(4) 0.0160(5) 0.0108(4) 0.0021(4) 0.0016(3) 0.0010(4)
B11 0.0114(4) 0.0148(5) 0.0094(4) 0.0011(4) 0.0002(3) 0.0012(4)
B12 0.0130(5) 0.0128(5) 0.0122(4) 0.0021(4) 0.0013(4) 0.0008(4)
O31 0.0179(4) 0.0248(4) 0.0154(3) 0.0015(3) 0.0063(3) 0.0034(3)
C31 0.0130(4) 0.0137(4) 0.0108(4) 0.0014(3) 0.0005(3) 0.0011(3)
O32 0.0157(3) 0.0284(4) 0.0133(3) -0.0005(5) -0.0023(2) 0.0022(5)
C32 0.0137(3) 0.0143(6) 0.0111(3) 0.0012(4) 0.0023(3) 0.0020(4)

loop_
_atom_type_symbol
_atom_type_description
_atom_type_scat_dispersion_real
_atom_type_scat_dispersion_imag
_atom_type_scat_source
C C 0.0033 0.0016 'International Tables Vol C Tables 4.2.6.8 and 6.1.1.4'
H H 0.0000 0.0000 'International Tables Vol C Tables 4.2.6.8 and 6.1.1.4'
B B 0.0013 0.0007 'International Tables Vol C Tables 4.2.6.8 and 6.1.1.4'
O O 0.0106 0.0060 'International Tables Vol C Tables 4.2.6.8 and 6.1.1.4'
Ru Ru -1.2594 0.8363 'International Tables Vol C Tables 4.2.6.8 and 6.1.1.4'

loop_
_geom_angle_atom_site_label_1
_geom_angle_atom_site_label_2
_geom_angle_atom_site_label_3
_geom_angle
C2 C1 Ru3 67.02(4)
C2 C1 B4 111.28(9)
C2 C1 B6 60.74(6)
B4 C1 Ru3 69.23(5)
B5 C1 C2 111.33(8)
B5 C1 Ru3 127.88(7)
B5 C1 B4 63.46(7)
B5 C1 B6 62.98(7)
C6 C1 C2 112.15(9)
C6 C1 Ru3 96.16(6)
C6 C1 B4 122.89(8)
C6 C1 B5 127.20(9)
C6 C1 B6 117.72(10)
B6 C1 Ru3 125.07(7)
B6 C1 B4 115.11(10)
C1 C2 Ru3 67.58(4)
C1 C2 B6 60.36(6)
C1 C2 B7 111.08(8)
C3 C2 C1 112.59(11)
C3 C2 Ru3 96.13(6)
C3 C2 B6 117.96(11)
C3 C2 B7 122.82(8)
C3 C2 B11 127.70(8)
B6 C2 Ru3 125.24(6)
B6 C2 B7 114.96(12)
B7 C2 Ru3 68.92(5)
B11 C2 C1 110.56(8)
B11 C2 Ru3 127.20(9)
B11 C2 B6 62.93(9)
B11 C2 B7 63.14(8)
C1 Ru3 C4 78.82(4)
C1 Ru3 B4 45.37(4)
C1 Ru3 C5 64.48(4)
C1 Ru3 B7 78.87(4)
C1 Ru3 B8 78.61(4)
C2 Ru3 C1 45.40(4)
C2 Ru3 C4 64.57(5)
C2 Ru3 B4 78.57(4)
C2 Ru3 C5 78.68(5)
C2 Ru3 B7 45.97(5)
C2 Ru3 B8 78.81(5)
C4 Ru3 C5 35.47(4)
C4 Ru3 B8 143.11(4)
B4 Ru3 C4 123.34(4)
B4 Ru3 C5 98.65(4)
B4 Ru3 B8 47.78(4)
B7 Ru3 C4 99.33(4)
B7 Ru3 B4 81.37(4)
B7 Ru3 C5 123.86(4)
B7 Ru3 B8 47.67(4)
B8 Ru3 C5 142.77(5)
C31 Ru3 C1 157.37(4)
C31 Ru3 C2 112.49(4)
C31 Ru3 C4 86.66(4)
C31 Ru3 B4 149.02(5)
C31 Ru3 C5 111.71(4)
C31 Ru3 B7 86.58(4)
C31 Ru3 B8 104.19(5)
C32 Ru3 C1 113.09(4)
C32 Ru3 C2 158.49(4)
C32 Ru3 C4 117.47(6)
C32 Ru3 B4 83.69(4)
C32 Ru3 C5 92.18(6)
C32 Ru3 B7 142.59(6)
C32 Ru3 B8 98.16(6)
C32 Ru3 C31 88.96(4)
C2 C3 H3A 111.1
C2 C3 H3B 111.1
H3A C3 H3B 109.1
C4 C3 C2 103.38(8)
C4 C3 H3A 111.1
C4 C3 H3B 111.1
Ru3 C4 H4 119.5
C3 C4 Ru3 92.28(6)
C3 C4 H4 119.5
C5 C4 Ru3 72.45(6)
C5 C4 C3 118.59(10)
C5 C4 H4 119.5
C1 B4 Ru3 65.39(5)
C1 B4 H4A 118.2(7)
C1 B4 B5 57.34(6)
C1 B4 B8 105.83(7)
C1 B4 B9 104.01(8)
Ru3 B4 H4A 112.9(7)
B5 B4 Ru3 118.82(7)
B5 B4 H4A 111.5(7)
B5 B4 B8 108.97(8)
B8 B4 Ru3 66.96(5)
B8 B4 H4A 131.4(7)
B9 B4 Ru3 120.04(7)
B9 B4 H4A 122.2(7)
B9 B4 B5 60.61(7)
B9 B4 B8 59.92(7)
Ru3 C5 H5 119.5
C4 C5 Ru3 72.08(6)
C4 C5 H5 119.5
C4 C5 C6 118.72(9)
C6 C5 Ru3 92.57(7)
C6 C5 H5 119.5
C1 B5 B4 59.20(6)
C1 B5 H5A 116.7(11)
C1 B5 B6 59.39(7)
C1 B5 B9 104.27(8)
C1 B5 B10 104.85(8)
B4 B5 H5A 119.0(7)
B4 B5 B9 59.11(7)
B6 B5 B4 108.73(8)
B6 B5 H5A 118.4(9)
B6 B5 B9 107.50(10)
B6 B5 B10 59.56(9)
B9 B5 H5A 129.3(11)
B10 B5 B4 107.59(9)
B10 B5 H5A 128.6(8)
B10 B5 B9 59.90(7)
C1 C6 H6A 111.1
C1 C6 H6B 111.1
C5 C6 C1 103.36(8)
C5 C6 H6A 111.1
C5 C6 H6B 111.1
H6A C6 H6B 109.1
C1 B6 C2 58.89(6)
C1 B6 B5 57.63(6)
C1 B6 H6 114.7(9)
C1 B6 B10 104.27(9)
C1 B6 B11 105.20(8)
C2 B6 B5 105.57(7)
C2 B6 H6 115.0(9)
C2 B6 B10 104.49(12)
C2 B6 B11 57.64(8)
B5 B6 H6 123.8(9)
B5 B6 B11 109.02(12)
B10 B6 B5 60.56(8)
B10 B6 H6 134.5(9)
B10 B6 B11 60.49(9)
B11 B6 H6 125.0(9)
C2 B7 Ru3 65.11(5)
C2 B7 H7 119.4(9)
C2 B7 B8 105.60(8)
C2 B7 B11 57.27(6)
C2 B7 B12 103.51(8)
Ru3 B7 H7 111.5(9)
B8 B7 Ru3 67.28(5)
B8 B7 H7 129.7(9)
B11 B7 Ru3 118.42(7)
B11 B7 H7 114.1(9)
B11 B7 B8 108.33(8)
B12 B7 Ru3 119.85(7)
B12 B7 H7 123.2(9)
B12 B7 B8 59.63(7)
B12 B7 B11 60.14(7)
Ru3 B8 H8 113.7(9)
B4 B8 Ru3 65.25(5)
B4 B8 H8 124.8(9)
B7 B8 Ru3 65.06(5)
B7 B8 B4 106.17(8)
B7 B8 H8 123.6(9)
B9 B8 Ru3 116.91(7)
B9 B8 B4 58.04(7)
B9 B8 B7 106.08(8)
B9 B8 H8 119.8(9)
B12 B8 Ru3 117.00(7)
B12 B8 B4 105.48(8)
B12 B8 B7 58.58(6)
B12 B8 H8 119.4(8)
B12 B8 B9 59.82(7)
B4 B9 B5 60.28(7)
B4 B9 B8 62.04(7)
B4 B9 H9 121.0(8)
B4 B9 B10 108.51(9)
B4 B9 B12 108.64(8)
B5 B9 B8 110.40(8)
B5 B9 H9 118.7(8)
B8 B9 H9 122.6(8)
B10 B9 B5 59.86(7)
B10 B9 B8 109.22(8)
B10 B9 H9 119.8(8)
B10 B9 B12 59.95(7)
B12 B9 B5 107.90(8)
B12 B9 B8 59.85(6)
B12 B9 H9 123.6(8)
B5 B10 B9 60.24(7)
B5 B10 H10 121.2(9)
B5 B10 B11 108.13(8)
B5 B10 B12 108.37(8)
B6 B10 B5 59.88(7)
B6 B10 B9 108.02(8)
B6 B10 H10 116.9(9)
B6 B10 B11 60.05(7)
B6 B10 B12 107.99(9)
B9 B10 H10 126.4(9)
B9 B10 B11 108.09(8)
B9 B10 B12 60.16(7)
B11 B10 H10 118.8(9)
B11 B10 B12 59.92(7)
B12 B10 H10 124.6(9)
C2 B11 B6 59.43(7)
C2 B11 B7 59.59(7)
C2 B11 B10 105.06(8)
C2 B11 H11 120.4(9)
C2 B11 B12 104.76(8)
B6 B11 B7 109.23(8)
B6 B11 B10 59.45(7)
B6 B11 H11 116.4(9)
B6 B11 B12 107.64(9)
B7 B11 H11 123.2(8)
B10 B11 B7 108.23(8)
B10 B11 H11 123.0(8)
B12 B11 B7 59.46(6)
B12 B11 B10 60.07(7)
B12 B11 H11 128.1(9)
B7 B12 B8 61.79(7)
B7 B12 B9 109.00(8)
B7 B12 B10 108.94(9)
B7 B12 B11 60.40(7)
B7 B12 H12 120.1(8)
B8 B12 H12 120.7(8)
B9 B12 B8 60.33(7)
B9 B12 H12 123.0(8)
B10 B12 B8 109.56(8)
B10 B12 B9 59.88(7)
B10 B12 H12 121.2(8)
B11 B12 B8 110.26(8)
B11 B12 B9 107.95(8)
B11 B12 B10 60.01(7)
B11 B12 H12 120.2(8)
O31 C31 Ru3 178.27(9)
O32 C32 Ru3 173.96(15)

loop_
_geom_bond_atom_site_label_1
_geom_bond_atom_site_label_2
_geom_bond_distance
C1 C2 1.7011(13)
C1 Ru3 2.2086(10)
C1 B4 1.7289(15)
C1 B5 1.6945(16)
C1 C6 1.5392(15)
C1 B6 1.7268(15)
C2 Ru3 2.1996(9)
C2 C3 1.5347(18)
C2 B6 1.7334(13)
C2 B7 1.743(2)
C2 B11 1.7006(18)
Ru3 C4 2.3005(11)
Ru3 B4 2.2714(12)
Ru3 C5 2.3052(11)
Ru3 B7 2.2625(12)
Ru3 B8 2.3016(13)
Ru3 C31 1.9285(11)
Ru3 C32 1.9263(9)
C3 H3A 0.9900
C3 H3B 0.9900
C3 C4 1.5304(15)
C4 H4 1.0000
C4 C5 1.4029(16)
B4 H4A 1.138(14)
B4 B5 1.8007(16)
B4 B8 1.8524(18)
B4 B9 1.7792(17)
C5 H5 1.0000
C5 C6 1.5318(17)
B5 H5A 1.109(15)
B5 B6 1.7873(16)
B5 B9 1.8065(18)
B5 B10 1.7996(17)
C6 H6A 0.9900
C6 H6B 0.9900
B6 H6 1.060(16)
B6 B10 1.782(2)
B6 B11 1.793(2)
B7 H7 1.024(15)
B7 B8 1.8446(16)
B7 B11 1.8034(16)
B7 B12 1.7863(17)
B8 H8 1.063(16)
B8 B9 1.8147(17)
B8 B12 1.8059(17)
B9 H9 1.154(16)
B9 B10 1.8002(17)
B9 B12 1.8053(17)
B10 H10 1.049(16)
B10 B11 1.8005(17)
B10 B12 1.8015(18)
B11 H11 1.059(15)
B11 B12 1.7987(18)
B12 H12 1.100(16)
O31 C31 1.1470(13)
O32 C32 1.1402(11)

loop_
_geom_torsion_atom_site_label_1
_geom_torsion_atom_site_label_2
_geom_torsion_atom_site_label_3
_geom_torsion_atom_site_label_4
_geom_torsion
C1 C2 Ru3 C4 99.64(7)
C1 C2 Ru3 B4 -36.18(6)
C1 C2 Ru3 C5 65.18(6)
C1 C2 Ru3 B7 -125.18(8)
C1 C2 Ru3 B8 -84.97(6)
C1 C2 Ru3 C31 174.17(6)
C1 C2 Ru3 C32 -1.1(2)
C1 C2 C3 C4 -50.93(10)
C1 C2 B6 B5 35.19(10)
C1 C2 B6 B10 98.13(8)
C1 C2 B6 B11 138.13(10)
C1 C2 B7 Ru3 54.08(6)
C1 C2 B7 B8 -1.06(10)
C1 C2 B7 B11 -103.10(9)
C1 C2 B7 B12 -62.84(9)
C1 C2 B11 B6 -38.28(8)
C1 C2 B11 B7 103.93(9)
C1 C2 B11 B10 1.35(11)
C1 C2 B11 B12 63.74(10)
C1 Ru3 C4 C3 57.97(6)
C1 Ru3 C4 C5 -61.35(7)
C1 Ru3 B4 B5 -21.65(7)
C1 Ru3 B4 B8 -121.39(7)
C1 Ru3 B4 B9 -92.45(9)
C1 Ru3 C5 C4 107.45(7)
C1 Ru3 C5 C6 -11.96(6)
C1 Ru3 B7 C2 -36.38(5)
C1 Ru3 B7 B8 84.66(6)
C1 Ru3 B7 B11 -14.60(7)
C1 Ru3 B7 B12 55.39(8)
C1 Ru3 B8 B4 38.30(5)
C1 Ru3 B8 B7 -85.24(6)
C1 Ru3 B8 B9 10.88(7)
C1 Ru3 B8 B12 -57.15(8)
C1 Ru3 C31 O31 37(3)
C1 Ru3 C32 O32 -78.3(10)
C1 B4 B5 B6 -34.10(10)
C1 B4 B5 B9 -133.71(8)
C1 B4 B5 B10 -97.12(9)
C1 B4 B8 Ru3 -53.78(6)
C1 B4 B8 B7 -1.89(10)
C1 B4 B8 B9 97.27(8)
C1 B4 B8 B12 59.24(10)
C1 B4 B9 B5 38.84(7)
C1 B4 B9 B8 -100.40(8)
C1 B4 B9 B10 2.04(10)
C1 B4 B9 B12 -61.58(10)
C1 B5 B6 C2 -35.75(10)
C1 B5 B6 B10 -133.86(9)
C1 B5 B6 B11 -96.30(8)
C1 B5 B9 B4 -39.84(7)
C1 B5 B9 B8 -1.86(10)
C1 B5 B9 B10 99.10(8)
C1 B5 B9 B12 61.85(9)
C1 B5 B10 B6 39.94(7)
C1 B5 B10 B9 -98.10(8)
C1 B5 B10 B11 2.81(11)
C1 B5 B10 B12 -60.64(10)
C1 B6 B10 B5 -38.93(7)
C1 B6 B10 B9 -1.32(11)
C1 B6 B10 B11 99.61(8)
C1 B6 B10 B12 62.29(10)
C1 B6 B11 C2 36.31(8)
C1 B6 B11 B7 2.27(12)
C1 B6 B11 B10 -98.03(10)
C1 B6 B11 B12 -60.74(11)
C2 C1 Ru3 C4 -65.17(7)
C2 C1 Ru3 B4 125.62(9)
C2 C1 Ru3 C5 -99.52(7)
C2 C1 Ru3 B7 36.79(7)
C2 C1 Ru3 B8 85.45(7)
C2 C1 Ru3 C31 -14.13(13)
C2 C1 Ru3 C32 179.55(8)
C2 C1 B4 Ru3 -53.43(6)
C2 C1 B4 B5 103.99(9)
C2 C1 B4 B8 1.31(10)
C2 C1 B4 B9 63.52(10)
C2 C1 B5 B4 -103.91(9)
C2 C1 B5 B6 38.00(10)
C2 C1 B5 B9 -64.12(10)
C2 C1 B5 B10 -2.03(11)
C2 C1 C6 C5 50.86(10)
C2 C1 B6 B5 -138.90(12)
C2 C1 B6 B10 -98.52(11)
C2 C1 B6 B11 -35.75(9)
C2 Ru3 C4 C3 12.28(6)
C2 Ru3 C4 C5 -107.04(8)
C2 Ru3 B4 C1 36.19(6)
C2 Ru3 B4 B5 14.55(9)
C2 Ru3 B4 B8 -85.19(6)
C2 Ru3 B4 B9 -56.25(9)
C2 Ru3 C5 C4 61.71(6)
C2 Ru3 C5 C6 -57.69(6)
C2 Ru3 B7 B8 121.04(7)
C2 Ru3 B7 B11 21.78(6)
C2 Ru3 B7 B12 91.77(9)
C2 Ru3 B8 B4 84.64(5)
C2 Ru3 B8 B7 -38.90(5)
C2 Ru3 B8 B9 57.22(7)
C2 Ru3 B8 B12 -10.81(8)
C2 Ru3 C31 O31 26(3)
C2 Ru3 C32 O32 -77.4(11)
C2 C3 C4 Ru3 -16.44(8)
C2 C3 C4 C5 54.78(13)
C2 B6 B10 B5 -99.93(7)
C2 B6 B10 B9 -62.31(10)
C2 B6 B10 B11 38.61(7)
C2 B6 B10 B12 1.30(10)
C2 B6 B11 B7 -34.04(8)
C2 B6 B11 B10 -134.34(8)
C2 B6 B11 B12 -97.05(9)
C2 B7 B8 Ru3 53.80(6)
C2 B7 B8 B4 1.79(10)
C2 B7 B8 B9 -58.87(10)
C2 B7 B8 B12 -96.75(8)
C2 B7 B11 B6 33.97(8)
C2 B7 B11 B10 97.11(8)
C2 B7 B11 B12 133.57(8)
C2 B7 B12 B8 100.35(8)
C2 B7 B12 B9 61.50(9)
C2 B7 B12 B10 -2.21(10)
C2 B7 B12 B11 -38.82(7)
C2 B11 B12 B7 40.25(7)
C2 B11 B12 B8 2.37(11)
C2 B11 B12 B9 -61.85(10)
C2 B11 B12 B10 -99.11(8)
Ru3 C1 C2 C3 87.33(7)
Ru3 C1 C2 B6 -162.34(11)
Ru3 C1 C2 B7 -54.82(6)
Ru3 C1 C2 B11 -122.95(9)
Ru3 C1 B4 B5 157.43(7)
Ru3 C1 B4 B8 54.74(6)
Ru3 C1 B4 B9 116.95(7)
Ru3 C1 B5 B4 -27.05(8)
Ru3 C1 B5 B6 114.86(10)
Ru3 C1 B5 B9 12.74(11)
Ru3 C1 B5 B10 74.84(9)
Ru3 C1 C6 C5 -16.81(8)
Ru3 C1 B6 C2 19.95(11)
Ru3 C1 B6 B5 -118.95(9)
Ru3 C1 B6 B10 -78.57(9)
Ru3 C1 B6 B11 -15.80(14)
Ru3 C2 C3 C4 17.31(9)
Ru3 C2 B6 C1 -20.08(12)
Ru3 C2 B6 B5 15.11(19)
Ru3 C2 B6 B10 78.05(14)
Ru3 C2 B6 B11 118.05(13)
Ru3 C2 B7 B8 -55.14(6)
Ru3 C2 B7 B11 -157.18(6)
Ru3 C2 B7 B12 -116.92(7)
Ru3 C2 B11 B6 -115.19(8)
Ru3 C2 B11 B7 27.02(7)
Ru3 C2 B11 B10 -75.56(9)
Ru3 C2 B11 B12 -13.16(11)
Ru3 C4 C5 C6 82.91(9)
Ru3 B4 B5 C1 23.48(7)
Ru3 B4 B5 B6 -10.62(13)
Ru3 B4 B5 B9 -110.24(8)
Ru3 B4 B5 B10 -73.65(10)
Ru3 B4 B8 B7 51.89(6)
Ru3 B4 B8 B9 151.05(7)
Ru3 B4 B8 B12 113.02(7)
Ru3 B4 B9 B5 108.27(8)
Ru3 B4 B9 B8 -30.97(7)
Ru3 B4 B9 B10 71.47(10)
Ru3 B4 B9 B12 7.84(11)
Ru3 C5 C6 C1 16.00(7)
Ru3 B7 B8 B4 -52.01(6)
Ru3 B7 B8 B9 -112.67(7)
Ru3 B7 B8 B12 -150.55(7)
Ru3 B7 B11 C2 -23.58(7)
Ru3 B7 B11 B6 10.39(11)
Ru3 B7 B11 B10 73.53(10)
Ru3 B7 B11 B12 109.99(8)
Ru3 B7 B12 B8 31.52(8)
Ru3 B7 B12 B9 -7.33(11)
Ru3 B7 B12 B10 -71.04(10)
Ru3 B7 B12 B11 -107.65(8)
Ru3 B8 B9 B4 29.54(7)
Ru3 B8 B9 B5 -7.69(10)
Ru3 B8 B9 B10 -71.74(10)
Ru3 B8 B9 B12 -107.08(8)
Ru3 B8 B12 B7 -30.02(7)
Ru3 B8 B12 B9 106.94(8)
Ru3 B8 B12 B10 71.54(10)
Ru3 B8 B12 B11 7.28(11)
C3 C2 Ru3 C1 -111.95(11)
C3 C2 Ru3 C4 -12.31(6)
C3 C2 Ru3 B4 -148.12(8)
C3 C2 Ru3 C5 -46.77(7)
C3 C2 Ru3 B7 122.88(8)
C3 C2 Ru3 B8 163.09(8)
C3 C2 Ru3 C31 62.22(9)
C3 C2 Ru3 C32 -113.06(16)
C3 C2 B6 C1 101.45(11)
C3 C2 B6 B5 136.64(11)
C3 C2 B6 B10 -160.42(9)
C3 C2 B6 B11 -120.42(10)
C3 C2 B7 Ru3 -83.54(8)
C3 C2 B7 B8 -138.68(9)
C3 C2 B7 B11 119.28(10)
C3 C2 B7 B12 159.54(8)
C3 C2 B11 B6 105.68(13)
C3 C2 B11 B7 -112.11(11)
C3 C2 B11 B10 145.31(10)
C3 C2 B11 B12 -152.30(11)
C3 C4 C5 Ru3 -82.83(9)
C3 C4 C5 C6 0.08(15)
C4 Ru3 B4 C1 -12.70(7)
C4 Ru3 B4 B5 -34.35(10)
C4 Ru3 B4 B8 -134.09(5)
C4 Ru3 B4 B9 -105.15(8)
C4 Ru3 C5 C6 -119.40(9)
C4 Ru3 B7 C2 40.17(5)
C4 Ru3 B7 B8 161.21(6)
C4 Ru3 B7 B11 61.95(8)
C4 Ru3 B7 B12 131.94(8)
C4 Ru3 B8 B4 91.58(8)
C4 Ru3 B8 B7 -31.96(9)
C4 Ru3 B8 B9 64.15(10)
C4 Ru3 B8 B12 -3.87(12)
C4 Ru3 C31 O31 87(3)
C4 Ru3 C32 O32 -167.3(10)
C4 C5 C6 C1 -54.93(12)
B4 C1 C2 Ru3 54.66(7)
B4 C1 C2 C3 141.99(8)
B4 C1 C2 B6 -107.68(11)
B4 C1 C2 B7 -0.16(11)
B4 C1 C2 B11 -68.29(10)
B4 C1 Ru3 C2 -125.62(9)
B4 C1 Ru3 C4 169.21(6)
B4 C1 Ru3 C5 134.86(6)
B4 C1 Ru3 B7 -88.82(6)
B4 C1 Ru3 B8 -40.16(6)
B4 C1 Ru3 C31 -139.74(10)
B4 C1 Ru3 C32 53.94(8)
B4 C1 B5 B6 141.91(10)
B4 C1 B5 B9 39.79(7)
B4 C1 B5 B10 101.89(9)
B4 C1 C6 C5 -86.02(11)
B4 C1 B6 C2 101.35(10)
B4 C1 B6 B5 -37.55(9)
B4 C1 B6 B10 2.83(11)
B4 C1 B6 B11 65.61(10)
B4 Ru3 C4 C3 67.15(8)
B4 Ru3 C4 C5 -52.17(8)
B4 Ru3 C5 C4 138.13(7)
B4 Ru3 C5 C6 18.73(7)
B4 Ru3 B7 C2 -82.41(5)
B4 Ru3 B7 B8 38.64(6)
B4 Ru3 B7 B11 -60.63(8)
B4 Ru3 B7 B12 9.36(8)
B4 Ru3 B8 B7 -123.54(7)
B4 Ru3 B8 B9 -27.42(7)
B4 Ru3 B8 B12 -95.45(9)
B4 Ru3 C31 O31 -80(3)
B4 Ru3 C32 O32 -42.9(10)
B4 B5 B6 C1 34.02(9)
B4 B5 B6 C2 -1.73(16)
B4 B5 B6 B10 -99.84(9)
B4 B5 B6 B11 -62.28(12)
B4 B5 B9 B8 37.98(8)
B4 B5 B9 B10 138.94(8)
B4 B5 B9 B12 101.68(9)
B4 B5 B10 B6 101.80(9)
B4 B5 B10 B9 -36.25(8)
B4 B5 B10 B11 64.66(10)
B4 B5 B10 B12 1.22(11)
B4 B8 B9 B5 -37.23(8)
B4 B8 B9 B10 -101.28(9)
B4 B8 B9 B12 -136.62(9)
B4 B8 B12 B7 -99.75(8)
B4 B8 B12 B9 37.20(8)
B4 B8 B12 B10 1.80(11)
B4 B8 B12 B11 -62.46(10)
B4 B9 B10 B5 36.98(8)
B4 B9 B10 B6 -0.47(11)
B4 B9 B10 B11 -63.98(10)
B4 B9 B10 B12 -101.29(9)
B4 B9 B12 B7 -0.31(11)
B4 B9 B12 B8 -39.81(8)
B4 B9 B12 B10 101.06(9)
B4 B9 B12 B11 63.74(10)
C5 Ru3 C4 C3 119.32(10)
C5 Ru3 B4 C1 -40.32(5)
C5 Ru3 B4 B5 -61.96(8)
C5 Ru3 B4 B8 -161.70(5)
C5 Ru3 B4 B9 -132.76(8)
C5 Ru3 B7 C2 12.26(7)
C5 Ru3 B7 B8 133.30(7)
C5 Ru3 B7 B11 34.04(9)
C5 Ru3 B7 B12 104.02(8)
C5 Ru3 B8 B4 30.86(8)
C5 Ru3 B8 B7 -92.68(8)
C5 Ru3 B8 B9 3.44(11)
C5 Ru3 B8 B12 -64.59(11)
C5 Ru3 C31 O31 113(3)
C5 Ru3 C32 O32 -141.4(10)
B5 C1 C2 Ru3 123.39(7)
B5 C1 C2 C3 -149.28(8)
B5 C1 C2 B6 -38.95(11)
B5 C1 C2 B7 68.57(9)
B5 C1 C2 B11 0.45(12)
B5 C1 Ru3 C2 -99.83(10)
B5 C1 Ru3 C4 -165.00(8)
B5 C1 Ru3 B4 25.79(8)
B5 C1 Ru3 C5 160.65(9)
B5 C1 Ru3 B7 -63.03(8)
B5 C1 Ru3 B8 -14.37(8)
B5 C1 Ru3 C31 -113.95(12)
B5 C1 Ru3 C32 79.73(10)
B5 C1 B4 Ru3 -157.43(7)
B5 C1 B4 B8 -102.68(9)
B5 C1 B4 B9 -40.47(8)
B5 C1 C6 C5 -165.82(9)
B5 C1 B6 C2 138.90(12)
B5 C1 B6 B10 40.38(8)
B5 C1 B6 B11 103.16(12)
B5 B4 B8 Ru3 -114.07(8)
B5 B4 B8 B7 -62.17(10)
B5 B4 B8 B9 36.98(8)
B5 B4 B8 B12 -1.04(11)
B5 B4 B9 B8 -139.24(8)
B5 B4 B9 B10 -36.80(8)
B5 B4 B9 B12 -100.42(9)
B5 B6 B10 B9 37.61(8)
B5 B6 B10 B11 138.54(8)
B5 B6 B10 B12 101.22(9)
B5 B6 B11 C2 96.76(8)
B5 B6 B11 B7 62.72(11)
B5 B6 B11 B10 -37.59(8)
B5 B6 B11 B12 -0.29(11)
B5 B9 B10 B6 -37.45(8)
B5 B9 B10 B11 -100.96(9)
B5 B9 B10 B12 -138.28(8)
B5 B9 B12 B7 -64.15(10)
B5 B9 B12 B8 -103.66(9)
B5 B9 B12 B10 37.22(8)
B5 B9 B12 B11 -0.10(10)
B5 B10 B11 C2 -2.56(11)
B5 B10 B11 B6 37.06(7)
B5 B10 B11 B7 -64.96(11)
B5 B10 B11 B12 -101.16(9)
B5 B10 B12 B7 63.97(10)
B5 B10 B12 B8 -1.92(11)
B5 B10 B12 B9 -37.50(8)
B5 B10 B12 B11 100.75(9)
C6 C1 C2 Ru3 -87.32(7)
C6 C1 C2 C3 0.01(11)
C6 C1 C2 B6 110.34(11)
C6 C1 C2 B7 -142.14(9)
C6 C1 C2 B11 149.74(9)
C6 C1 Ru3 C2 111.48(9)
C6 C1 Ru3 C4 46.31(6)
C6 C1 Ru3 B4 -122.90(8)
C6 C1 Ru3 C5 11.96(6)
C6 C1 Ru3 B7 148.27(7)
C6 C1 Ru3 B8 -163.07(7)
C6 C1 Ru3 C31 97.35(11)
C6 C1 Ru3 C32 -68.97(8)
C6 C1 B4 Ru3 83.76(9)
C6 C1 B4 B5 -118.81(10)
C6 C1 B4 B8 138.51(9)
C6 C1 B4 B9 -159.28(9)
C6 C1 B5 B4 112.52(10)
C6 C1 B5 B6 -105.57(12)
C6 C1 B5 B9 152.31(9)
C6 C1 B5 B10 -145.60(10)
C6 C1 B6 C2 -101.18(11)
C6 C1 B6 B5 119.92(10)
C6 C1 B6 B10 160.30(9)
C6 C1 B6 B11 -136.93(10)
B6 C1 C2 Ru3 162.34(11)
B6 C1 C2 C3 -110.33(12)
B6 C1 C2 B7 107.52(12)
B6 C1 C2 B11 39.40(10)
B6 C1 Ru3 C2 -18.87(11)
B6 C1 Ru3 C4 -84.04(10)
B6 C1 Ru3 B4 106.75(12)
B6 C1 Ru3 C5 -118.39(11)
B6 C1 Ru3 B7 17.93(10)
B6 C1 Ru3 B8 66.59(10)
B6 C1 Ru3 C31 -32.99(16)
B6 C1 Ru3 C32 160.69(10)
B6 C1 B4 Ru3 -120.06(8)
B6 C1 B4 B5 37.36(8)
B6 C1 B4 B8 -65.32(10)
B6 C1 B4 B9 -3.11(11)
B6 C1 B5 B4 -141.91(10)
B6 C1 B5 B9 -102.12(10)
B6 C1 B5 B10 -40.03(9)
B6 C1 C6 C5 118.39(9)
B6 C2 Ru3 C1 18.83(12)
B6 C2 Ru3 C4 118.47(15)
B6 C2 Ru3 B4 -17.34(14)
B6 C2 Ru3 C5 84.01(14)
B6 C2 Ru3 B7 -106.35(16)
B6 C2 Ru3 B8 -66.14(14)
B6 C2 Ru3 C31 -167.00(13)
B6 C2 Ru3 C32 17.7(3)
B6 C2 C3 C4 -118.25(10)
B6 C2 B7 Ru3 120.18(7)
B6 C2 B7 B8 65.04(9)
B6 C2 B7 B11 -37.00(8)
B6 C2 B7 B12 3.26(10)
B6 C2 B11 B7 142.21(8)
B6 C2 B11 B10 39.63(8)
B6 C2 B11 B12 102.02(9)
B6 B5 B9 B4 -101.76(9)
B6 B5 B9 B8 -63.78(10)
B6 B5 B9 B10 37.18(8)
B6 B5 B9 B12 -0.08(11)
B6 B5 B10 B9 -138.05(8)
B6 B5 B10 B11 -37.14(8)
B6 B5 B10 B12 -100.58(9)
B6 B10 B11 C2 -39.62(8)
B6 B10 B11 B7 -102.02(8)
B6 B10 B11 B12 -138.22(8)
B6 B10 B12 B7 0.60(11)
B6 B10 B12 B8 -65.29(10)
B6 B10 B12 B9 -100.88(9)
B6 B10 B12 B11 37.37(8)
B6 B11 B12 B7 102.34(9)
B6 B11 B12 B8 64.45(10)
B6 B11 B12 B9 0.24(11)
B6 B11 B12 B10 -37.02(8)
B7 C2 Ru3 C1 125.18(8)
B7 C2 Ru3 C4 -135.18(6)
B7 C2 Ru3 B4 89.00(6)
B7 C2 Ru3 C5 -169.64(6)
B7 C2 Ru3 B8 40.21(6)
B7 C2 Ru3 C31 -60.65(7)
B7 C2 Ru3 C32 124.06(17)
B7 C2 C3 C4 86.13(11)
B7 C2 B6 C1 -101.05(9)
B7 C2 B6 B5 -65.86(13)
B7 C2 B6 B10 -2.92(10)
B7 C2 B6 B11 37.08(8)
B7 C2 B11 B6 -142.21(8)
B7 C2 B11 B10 -102.58(8)
B7 C2 B11 B12 -40.19(7)
B7 Ru3 C4 C3 -18.62(7)
B7 Ru3 C4 C5 -137.94(7)
B7 Ru3 B4 C1 82.84(5)
B7 Ru3 B4 B5 61.19(8)
B7 Ru3 B4 B8 -38.55(5)
B7 Ru3 B4 B9 -9.61(8)
B7 Ru3 C5 C4 52.76(8)
B7 Ru3 C5 C6 -66.65(8)
B7 Ru3 B8 B4 123.54(7)
B7 Ru3 B8 B9 96.12(8)
B7 Ru3 B8 B12 28.09(7)
B7 Ru3 C31 O31 -13(3)
B7 Ru3 C32 O32 24.0(10)
B7 B8 B9 B4 99.30(9)
B7 B8 B9 B5 62.07(10)
B7 B8 B9 B10 -1.97(11)
B7 B8 B9 B12 -37.32(8)
B7 B8 B12 B9 136.96(9)
B7 B8 B12 B10 101.56(9)
B7 B8 B12 B11 37.30(8)
B7 B11 B12 B8 -37.89(8)
B7 B11 B12 B9 -102.10(9)
B7 B11 B12 B10 -139.36(8)
B8 Ru3 C4 C3 4.75(11)
B8 Ru3 C4 C5 -114.57(9)
B8 Ru3 B4 C1 121.39(7)
B8 Ru3 B4 B5 99.74(9)
B8 Ru3 B4 B9 28.94(7)
B8 Ru3 C5 C4 115.53(8)
B8 Ru3 C5 C6 -3.87(10)
B8 Ru3 B7 C2 -121.04(7)
B8 Ru3 B7 B11 -99.27(9)
B8 Ru3 B7 B12 -29.28(7)
B8 Ru3 C31 O31 -57(3)
B8 Ru3 C32 O32 2.8(10)
B8 B4 B5 C1 97.03(8)
B8 B4 B5 B6 62.93(12)
B8 B4 B5 B9 -36.69(8)
B8 B4 B5 B10 -0.09(11)
B8 B4 B9 B5 139.24(8)
B8 B4 B9 B10 102.44(9)
B8 B4 B9 B12 38.81(8)
B8 B7 B11 C2 -97.12(8)
B8 B7 B11 B6 -63.14(11)
B8 B7 B11 B10 0.00(11)
B8 B7 B11 B12 36.45(8)
B8 B7 B12 B9 -38.85(8)
B8 B7 B12 B10 -102.56(9)
B8 B7 B12 B11 -139.17(9)
B8 B9 B10 B5 102.98(9)
B8 B9 B10 B6 65.53(11)
B8 B9 B10 B11 2.01(11)
B8 B9 B10 B12 -35.30(8)
B8 B9 B12 B7 39.51(8)
B8 B9 B12 B10 140.87(9)
B8 B9 B12 B11 103.56(9)
B9 B4 B5 C1 133.71(8)
B9 B4 B5 B6 99.61(11)
B9 B4 B5 B10 36.59(8)
B9 B4 B8 Ru3 -151.05(7)
B9 B4 B8 B7 -99.16(8)
B9 B4 B8 B12 -38.03(8)
B9 B5 B6 C1 96.53(9)
B9 B5 B6 C2 60.78(14)
B9 B5 B6 B10 -37.33(8)
B9 B5 B6 B11 0.23(11)
B9 B5 B10 B6 138.05(8)
B9 B5 B10 B11 100.91(9)
B9 B5 B10 B12 37.47(8)
B9 B8 B12 B7 -136.96(9)
B9 B8 B12 B10 -35.40(8)
B9 B8 B12 B11 -99.66(9)
B9 B10 B11 C2 61.18(11)
B9 B10 B11 B6 100.80(9)
B9 B10 B11 B7 -1.22(11)
B9 B10 B11 B12 -37.42(8)
B9 B10 B12 B7 101.47(9)
B9 B10 B12 B8 35.58(8)
B9 B10 B12 B11 138.25(9)
B10 B5 B6 C1 133.86(9)
B10 B5 B6 C2 98.11(13)
B10 B5 B6 B11 37.56(9)
B10 B5 B9 B4 -138.94(8)
B10 B5 B9 B8 -100.96(9)
B10 B5 B9 B12 -37.26(8)
B10 B6 B11 C2 134.34(8)
B10 B6 B11 B7 100.31(9)
B10 B6 B11 B12 37.29(8)
B10 B9 B12 B7 -101.37(9)
B10 B9 B12 B8 -140.87(9)
B10 B9 B12 B11 -37.32(8)
B10 B11 B12 B7 139.36(8)
B10 B11 B12 B8 101.48(9)
B10 B11 B12 B9 37.26(8)
B11 C2 Ru3 C1 99.43(9)
B11 C2 Ru3 C4 -160.93(9)
B11 C2 Ru3 B4 63.25(8)
B11 C2 Ru3 C5 164.61(8)
B11 C2 Ru3 B7 -25.75(8)
B11 C2 Ru3 B8 14.46(8)
B11 C2 Ru3 C31 -86.40(8)
B11 C2 Ru3 C32 98.31(19)
B11 C2 C3 C4 165.70(10)
B11 C2 B6 C1 -138.13(10)
B11 C2 B6 B5 -102.94(13)
B11 C2 B6 B10 -40.01(8)
B11 C2 B7 Ru3 157.18(6)
B11 C2 B7 B8 102.04(8)
B11 C2 B7 B12 40.26(7)
B11 B6 B10 B5 -138.54(8)
B11 B6 B10 B9 -100.92(9)
B11 B6 B10 B12 -37.31(7)
B11 B7 B8 Ru3 113.88(8)
B11 B7 B8 B4 61.87(10)
B11 B7 B8 B9 1.21(11)
B11 B7 B8 B12 -36.68(8)
B11 B7 B12 B8 139.17(9)
B11 B7 B12 B9 100.32(9)
B11 B7 B12 B10 36.61(8)
B11 B10 B12 B7 -36.78(8)
B11 B10 B12 B8 -102.67(9)
B11 B10 B12 B9 -138.25(9)
B12 B7 B8 Ru3 150.55(7)
B12 B7 B8 B4 98.54(9)
B12 B7 B8 B9 37.88(8)
B12 B7 B11 C2 -133.57(8)
B12 B7 B11 B6 -99.60(10)
B12 B7 B11 B10 -36.46(8)
B12 B8 B9 B4 136.62(9)
B12 B8 B9 B5 99.39(9)
B12 B8 B9 B10 35.34(8)
B12 B9 B10 B5 138.28(8)
B12 B9 B10 B6 100.83(9)
B12 B9 B10 B11 37.31(8)
B12 B10 B11 C2 98.60(9)
B12 B10 B11 B6 138.22(8)
B12 B10 B11 B7 36.20(8)
C31 Ru3 C4 C3 -104.59(7)
C31 Ru3 C4 C5 136.09(7)
C31 Ru3 B4 C1 151.12(7)
C31 Ru3 B4 B5 129.47(9)
C31 Ru3 B4 B8 29.73(10)
C31 Ru3 B4 B9 58.67(12)
C31 Ru3 C5 C4 -48.17(7)
C31 Ru3 C5 C6 -167.58(6)
C31 Ru3 B7 C2 126.21(6)
C31 Ru3 B7 B8 -112.74(6)
C31 Ru3 B7 B11 147.99(8)
C31 Ru3 B7 B12 -142.02(8)
C31 Ru3 B8 B4 -164.74(5)
C31 Ru3 B8 B7 71.72(6)
C31 Ru3 B8 B9 167.84(7)
C31 Ru3 B8 B12 99.81(8)
C31 Ru3 C32 O32 107.0(10)
C32 Ru3 C4 C3 168.32(6)
C32 Ru3 C4 C5 49.01(8)
C32 Ru3 B4 C1 -131.57(7)
C32 Ru3 B4 B5 -153.22(10)
C32 Ru3 B4 B8 107.04(7)
C32 Ru3 B4 B9 135.98(9)
C32 Ru3 C5 C4 -137.92(7)
C32 Ru3 C5 C6 102.67(7)
C32 Ru3 B7 C2 -150.00(6)
C32 Ru3 B7 B8 -28.95(9)
C32 Ru3 B7 B11 -128.22(8)
C32 Ru3 B7 B12 -58.23(11)
C32 Ru3 B8 B4 -73.74(6)
C32 Ru3 B8 B7 162.72(6)
C32 Ru3 B8 B9 -101.17(8)
C32 Ru3 B8 B12 -169.19(8)
C32 Ru3 C31 O31 -155(3)
